data_1571445
loop_
_publ_author_name
'Maniappan, Sonia'
'Dutta, Camelia'
'Cheran, Arunima'
'Sol&#xed;s, Diego M'
'Kumar, Jatish'

_publ_section_title
;
 Engineering copper plasmonic chirality <i>via</i> ligand-induced
 dissolution for enantioselective recognition of amino acids.
;
_journal_issue 19
_journal_name_full 'Chemical science'
_journal_page_first 7121
_journal_page_last 7129
_journal_paper_doi 10.1039/d4sc00477a
_journal_volume 15
_journal_year 2024
_chemical_formula_moiety '0.143(C18 H23 Cu N6 O4), 0.429[H2O]'
_chemical_formula_sum 'C2.571 H4.146 Cu0.143 N0.857 O'
_chemical_formula_weight 72.150
_space_group_crystal_system trigonal
_space_group_IT_number 154
_space_group_name_Hall 'P 32 2"'
_space_group_name_H-M_alt 'P 32 2 1'
_symmetry_Int_Tables_number 154
_audit_creation_date 2023-11-14
_audit_creation_method
;
Olex2 1.5
(compiled 2023.08.24 svn.re1ec1418 for OlexSys, GUI svn.r6817)
;
_audit_update_record
;
2023-11-15 deposited with the CCDC.	2024-03-25 downloaded from the CCDC.
;
_cell_angle_alpha 90
_cell_angle_beta 90
_cell_angle_gamma 120
_cell_formula_units_Z 42
_cell_length_a 10.9067(8)
_cell_length_b 10.9067(8)
_cell_length_c 31.970(4)
_cell_measurement_reflns_used 9428
_cell_measurement_temperature 100.00
_cell_measurement_theta_max 26.159
_cell_measurement_theta_min 2.247
_cell_volume 3293.5(5)
_computing_cell_refinement 'SAINT V8.40B (?, 2016)'
_computing_data_reduction 'SAINT V8.40B (?, 2016)'
_computing_molecular_graphics 'Olex2 1.5 (Dolomanov et al., 2009)'
_computing_publication_material 'Olex2 1.5 (Dolomanov et al., 2009)'
_computing_structure_refinement 'olex2.refine 1.5 (Bourhis et al., 2015)'
_diffrn_ambient_temperature 100.00
_diffrn_measured_fraction_theta_full 0.9996
_diffrn_measured_fraction_theta_max 0.9919
_diffrn_measurement_device_type 'BRUKER APEX IICCD'
_diffrn_radiation_type 'Mo K\a'
_diffrn_radiation_wavelength 0.71073
_diffrn_reflns_av_R_equivalents 0.1221
_diffrn_reflns_av_unetI/netI 0.0633
_diffrn_reflns_Laue_measured_fraction_full 0.9996
_diffrn_reflns_Laue_measured_fraction_max 0.9919
_diffrn_reflns_limit_h_max 15
_diffrn_reflns_limit_h_min -14
_diffrn_reflns_limit_k_max 14
_diffrn_reflns_limit_k_min -13
_diffrn_reflns_limit_l_max 44
_diffrn_reflns_limit_l_min -43
_diffrn_reflns_number 57692
_diffrn_reflns_point_group_measured_fraction_full 0.9997
_diffrn_reflns_point_group_measured_fraction_max 0.9877
_diffrn_reflns_theta_full 25.2417
_diffrn_reflns_theta_max 29.73
_diffrn_reflns_theta_min 2.16
_exptl_absorpt_coefficient_mu 1.048
_exptl_absorpt_correction_T_max 0.7459
_exptl_absorpt_correction_T_min 0.3269
_exptl_absorpt_correction_type multi-scan
_exptl_absorpt_process_details
;
SADABS-2016/2 (Bruker,2016/2) was used for absorption correction.
wR2(int) was 0.1656 before and 0.0963 after correction.
The Ratio of minimum to maximum transmission is 0.4383.
The \l/2 correction factor is Not present.
;
_exptl_crystal_colour 'clear blue'
_exptl_crystal_colour_lustre clear
_exptl_crystal_colour_primary blue
_exptl_crystal_density_diffrn 1.528
_exptl_crystal_description plate
_exptl_crystal_F_000 1587.467
_exptl_crystal_size_max 0.5
_exptl_crystal_size_mid 0.2
_exptl_crystal_size_min 0.2
_refine_diff_density_max 1.7346
_refine_diff_density_min -0.9333
_refine_diff_density_rms 0.1534
_refine_ls_abs_structure_details 'Hooft, R.W.W., Straver, L.H., Spek, A.L. (2010). J. Appl. Cryst., 43, 665-668.'
_refine_ls_abs_structure_Flack 0.103(8)
_refine_ls_d_res_high 0.7166
_refine_ls_d_res_low 9.4455
_refine_ls_goodness_of_fit_ref 1.0320
_refine_ls_hydrogen_treatment constr
_refine_ls_matrix_type full
_refine_ls_number_constraints 37
_refine_ls_number_parameters 266
_refine_ls_number_reflns 6172
_refine_ls_number_restraints 0
_refine_ls_restrained_S_all 1.0320
_refine_ls_R_factor_all 0.0717
_refine_ls_R_factor_gt 0.0677
_refine_ls_shift/su_max 0.0006
_refine_ls_shift/su_mean 0.0000
_refine_ls_structure_factor_coef Fsqd
_refine_ls_weighting_details 'w=1/[\s^2^(Fo^2^)+(0.0777P)^2^+9.6043P] where P=(Fo^2^+2Fc^2^)/3'
_refine_ls_weighting_scheme calc
_refine_ls_wR_factor_gt 0.1608
_refine_ls_wR_factor_ref 0.1631
_reflns_Friedel_coverage 0.982
_reflns_limit_h_max 13
_reflns_limit_h_min -12
_reflns_limit_k_max 7
_reflns_limit_k_min -7
_reflns_limit_l_max 44
_reflns_limit_l_min -44
_reflns_number_gt 5755
_reflns_number_total 6172
_reflns_threshold_expression I>=2u(I)
_cod_data_source_file d4sc00477a2.cif
_cod_data_source_block mo_cu_his2_0ma_a
_cod_depositor_comments 'Adding full bibliography for 1571444--1571445.cif.'
_cod_original_sg_symbol_Hall ' P 32 2"'
_cod_original_formula_sum 'C2.571 H4.146 Cu0.143 N0.857 O1'
_cod_database_code 1571445
_olex2_refinement_description
;
1. Twinned data refinement
 Scales: 0.978(4)
 0.022(4)
2. Fixed Uiso
 At 1.2 times of:
  All C(H) groups, All C(H,H) groups, All N(H) groups
 At 1.5 times of:
  All C(H,H,H) groups
3.a Ternary CH refined with riding coordinates:
 C00L(H00L), C00Q(H00Q)
3.b Secondary CH2 refined with riding coordinates:
 C00P(H00f,H00g), C00S(H00h,H00j), C00U(H00k,H00o)
3.c Aromatic/amide H refined with riding coordinates:
 N00B(H00B), N00C(H00C), C00I(H00I), C00M(H00M), C00N(H00N), C00R(H00R)
3.d Idealised Me refined as rotating group:
 C00O(H00a,H00d,H00e), C00V(H00p,H00s,H00t), C00W(H00u,H00v,H00w)
;
_olex2_submission_special_instructions 'No special instructions were received'

loop_
_space_group_symop_id
_space_group_symop_operation_xyz
1 x,y,z
2 -y,x-y,z+2/3
3 -x+y,-x,z+1/3
4 x-y,-y,-z+1/3
5 -x,-x+y,-z+2/3
6 y,x,-z

loop_
_atom_site_label
_atom_site_type_symbol
_atom_site_fract_x
_atom_site_fract_y
_atom_site_fract_z
_atom_site_U_iso_or_equiv
_atom_site_adp_type
_atom_site_occupancy
_atom_site_refinement_flags_posn
Cu01 Cu 0.77743(5) 0.17518(5) 0.472816(16) 0.01575(13) Uani 1.000000 .
O002 O 0.8421(4) -0.0519(4) 0.38729(10) 0.0247(7) Uani 1.000000 .
O003 O 0.8398(3) 0.0504(3) 0.44720(10) 0.0200(6) Uani 1.000000 .
O004 O 0.5207(3) 0.0158(3) 0.48805(10) 0.0195(6) Uani 1.000000 .
O005 O 0.3780(3) 0.0175(3) 0.53768(10) 0.0200(6) Uani 1.000000 .
N006 N 0.7400(4) 0.2002(4) 0.41436(11) 0.0160(6) Uani 1.000000 .
N007 N 0.4936(5) -0.0058(4) 0.31558(13) 0.0275(9) Uani 1.000000 .
N008 N 0.8139(4) 0.1274(4) 0.52948(11) 0.0192(7) Uani 1.000000 .
N00B N 0.8601(4) 0.0128(4) 0.57728(13) 0.0219(8) Uani 1.000000 .
H00B H 0.8930(4) -0.0379(4) 0.58902(13) 0.0262(9) Uiso 1.000000 R
N00C N 0.3306(4) 0.0514(4) 0.33185(14) 0.0305(9) Uani 1.000000 .
H00C H 0.2647(4) 0.0748(4) 0.32883(14) 0.0366(11) Uiso 1.000000 R
N00D N 0.7103(4) 0.3018(3) 0.49798(11) 0.0164(7) Uani 1.000000 .
C00F C 0.7395(5) 0.3091(4) 0.39917(14) 0.0178(8) Uani 1.000000 .
C00G C 0.8113(4) 0.0236(4) 0.40926(14) 0.0169(8) Uani 1.000000 .
C00H C 0.4799(4) -0.0048(4) 0.35835(15) 0.0191(8) Uani 1.000000 .
C00I C 0.3805(5) 0.0308(5) 0.36861(16) 0.0256(9) Uani 1.000000 .
H00I H 0.3517(5) 0.0394(5) 0.39598(16) 0.0307(11) Uiso 1.000000 R
C00J C 0.4916(4) 0.0733(4) 0.51660(13) 0.0156(8) Uani 1.000000 .
C00K C 0.7516(4) 0.1320(4) 0.56660(14) 0.0189(8) Uani 1.000000 .
C00L C 0.7272(4) 0.0847(4) 0.38804(13) 0.0160(7) Uani 1.000000 .
H00L H 0.7641(4) 0.1193(4) 0.35925(13) 0.0192(9) Uiso 1.000000 R
C00M C 0.7820(5) 0.0627(5) 0.59669(14) 0.0200(8) Uani 1.000000 .
H00M H 0.7546(5) 0.0514(5) 0.62527(14) 0.0240(10) Uiso 1.000000 R
C00N C 0.4010(6) 0.0291(5) 0.30102(16) 0.0289(10) Uani 1.000000 .
H00N H 0.3863(6) 0.0375(5) 0.27212(16) 0.0346(12) Uiso 1.000000 R
C00O C 0.7230(6) 0.3373(5) 0.35438(15) 0.0259(10) Uani 1.000000 .
H00a H 0.725(4) 0.265(3) 0.33672(19) 0.0389(14) Uiso 1.000000 GR
H00d H 0.633(2) 0.335(4) 0.3507(3) 0.0389(14) Uiso 1.000000 GR
H00e H 0.801(2) 0.4307(19) 0.3464(4) 0.0389(14) Uiso 1.000000 GR
C00P C 0.6758(5) 0.2145(4) 0.57092(14) 0.0177(8) Uani 1.000000 .
H00f H 0.6041(5) 0.1710(4) 0.59336(14) 0.0212(9) Uiso 1.000000 R
H00g H 0.7449(5) 0.3121(4) 0.57984(14) 0.0212(9) Uiso 1.000000 R
C00Q C 0.6022(4) 0.2225(4) 0.53119(14) 0.0159(8) Uani 1.000000 .
H00Q H 0.5521(4) 0.2759(4) 0.53776(14) 0.0190(9) Uiso 1.000000 R
C00R C 0.8777(5) 0.0546(5) 0.53740(15) 0.0243(9) Uani 1.000000 .
H00R H 0.9296(5) 0.0344(5) 0.51737(15) 0.0291(11) Uiso 1.000000 R
C00S C 0.5698(4) -0.0364(4) 0.38653(14) 0.0192(8) Uani 1.000000 .
H00h H 0.5300(4) -0.0534(4) 0.41516(14) 0.0231(10) Uiso 1.000000 R
H00j H 0.5662(4) -0.1244(4) 0.37690(14) 0.0231(10) Uiso 1.000000 R
C00T C 0.6728(5) 0.3850(5) 0.46854(14) 0.0196(8) Uani 1.000000 .
C00U C 0.7663(4) 0.4282(4) 0.42927(14) 0.0180(8) Uani 1.000000 .
H00k H 0.8665(4) 0.4748(4) 0.43826(14) 0.0216(10) Uiso 1.000000 R
H00o H 0.7530(4) 0.4994(4) 0.41384(14) 0.0216(10) Uiso 1.000000 R
C00V C 0.7064(6) 0.5245(5) 0.49078(17) 0.0305(11) Uani 1.000000 .
H00p H 0.645(3) 0.5029(6) 0.5154(7) 0.0458(16) Uiso 1.000000 GR
H00s H 0.8058(13) 0.575(2) 0.4995(11) 0.0458(16) Uiso 1.000000 GR
H00t H 0.689(4) 0.5841(19) 0.4715(4) 0.0458(16) Uiso 1.000000 GR
C00W C 0.5191(5) 0.3047(6) 0.45529(17) 0.0289(10) Uani 1.000000 .
H00u H 0.4938(13) 0.2084(15) 0.4470(12) 0.0433(16) Uiso 1.000000 GR
H00v H 0.4592(6) 0.301(4) 0.4787(4) 0.0433(16) Uiso 1.000000 GR
H00w H 0.5048(10) 0.353(2) 0.4316(8) 0.0433(16) Uiso 1.000000 GR

loop_
_atom_site_aniso_label
_atom_site_aniso_U_11
_atom_site_aniso_U_22
_atom_site_aniso_U_33
_atom_site_aniso_U_12
_atom_site_aniso_U_13
_atom_site_aniso_U_23
Cu01 0.0164(2) 0.0132(2) 0.0221(2) 0.0108(2) -0.00077(19) 0.00015(19)
O002 0.0269(16) 0.0240(16) 0.0287(17) 0.0169(14) -0.0088(13) -0.0110(13)
O003 0.0228(16) 0.0169(14) 0.0273(16) 0.0152(13) -0.0012(12) -0.0013(11)
O004 0.0150(14) 0.0142(13) 0.0261(15) 0.0048(11) 0.0001(12) -0.0018(11)
O005 0.0099(13) 0.0155(14) 0.0330(17) 0.0051(11) 0.0012(12) -0.0005(12)
N006 0.0106(15) 0.0123(15) 0.0254(17) 0.0060(12) -0.0034(13) -0.0041(13)
N007 0.033(2) 0.0155(18) 0.032(2) 0.0103(17) -0.0068(16) -0.0025(15)
N008 0.0167(17) 0.0188(18) 0.0238(17) 0.0103(14) 0.0009(14) -0.0014(14)
N00B 0.0168(17) 0.0189(18) 0.032(2) 0.0106(15) 0.0010(15) 0.0046(15)
N00C 0.019(2) 0.0180(19) 0.049(3) 0.0054(17) -0.0089(17) 0.0026(17)
N00D 0.0163(16) 0.0096(15) 0.0259(19) 0.0084(13) 0.0036(13) 0.0007(13)
C00F 0.0183(19) 0.0111(18) 0.025(2) 0.0079(15) 0.0023(15) 0.0005(15)
C00G 0.0105(17) 0.0099(17) 0.032(2) 0.0066(15) -0.0004(15) -0.0004(14)
C00H 0.0143(19) 0.0103(18) 0.030(2) 0.0043(15) -0.0034(15) -0.0014(14)
C00I 0.017(2) 0.019(2) 0.039(3) 0.0080(17) 0.0003(19) 0.0001(19)
C00J 0.0112(18) 0.0127(18) 0.022(2) 0.0058(15) -0.0017(14) -0.0027(14)
C00K 0.0120(18) 0.0193(19) 0.026(2) 0.0080(16) -0.0011(15) -0.0028(15)
C00L 0.0096(17) 0.0138(17) 0.0220(19) 0.0041(15) -0.0021(14) -0.0010(14)
C00M 0.021(2) 0.0165(19) 0.023(2) 0.0100(16) -0.0009(15) 0.0007(15)
C00N 0.036(3) 0.016(2) 0.029(2) 0.0082(19) -0.012(2) 0.0019(18)
C00O 0.032(3) 0.018(2) 0.031(2) 0.0150(19) -0.0013(19) 0.0022(18)
C00P 0.0177(19) 0.0131(18) 0.022(2) 0.0072(16) -0.0017(15) -0.0023(15)
C00Q 0.0044(16) 0.0134(18) 0.025(2) 0.0006(14) 0.0025(13) -0.0002(15)
C00R 0.025(2) 0.026(2) 0.028(2) 0.0178(19) -0.0001(18) 0.0038(18)
C00S 0.0142(18) 0.0107(18) 0.031(2) 0.0045(15) -0.0027(15) -0.0002(16)
C00T 0.0165(19) 0.023(2) 0.027(2) 0.0155(17) 0.0005(15) 0.0009(16)
C00U 0.0165(19) 0.0096(17) 0.028(2) 0.0066(15) -0.0004(15) 0.0028(15)
C00V 0.044(3) 0.025(2) 0.034(3) 0.026(2) 0.003(2) 0.0006(19)
C00W 0.020(2) 0.033(3) 0.037(3) 0.016(2) 0.0037(18) 0.010(2)

loop_
_atom_type_symbol
_atom_type_scat_dispersion_real
_atom_type_scat_dispersion_imag
_atom_type_scat_Cromer_Mann_a1
_atom_type_scat_Cromer_Mann_a2
_atom_type_scat_Cromer_Mann_a3
_atom_type_scat_Cromer_Mann_a4
_atom_type_scat_Cromer_Mann_b1
_atom_type_scat_Cromer_Mann_b2
_atom_type_scat_Cromer_Mann_b3
_atom_type_scat_Cromer_Mann_b4
_atom_type_scat_Cromer_Mann_c
_atom_type_scat_source
_atom_type_scat_dispersion_source
C 0.00313 0.00162 2.31000 1.02000 1.58860 0.86500 20.84390 10.20750 0.56870 51.65120 0.21560 'International Tables Volume C Table 6.1.1.4 (pp. 500-502)' 'Brennan, Cowan, Rev. Sci. Instrum., 1992, 63, 850'
Cu 0.32831 1.27084 13.33800 7.16760 5.61580 1.67350 3.58280 0.24700 11.39660 64.81260 1.19100 'International Tables Volume C Table 6.1.1.4 (pp. 500-502)' 'Brennan, Cowan, Rev. Sci. Instrum., 1992, 63, 850'
H 0.00000 0.00000 0.49300 0.32291 0.14019 0.04081 10.51090 26.12570 3.14236 57.79970 0.00304 'International Tables Volume C Table 6.1.1.4 (pp. 500-502)' 'Brennan, Cowan, Rev. Sci. Instrum., 1992, 63, 850'
N 0.00612 0.00332 12.21260 3.13220 2.01250 1.16630 0.00570 9.89330 28.99750 0.58260 -11.52900 'International Tables Volume C Table 6.1.1.4 (pp. 500-502)' 'Brennan, Cowan, Rev. Sci. Instrum., 1992, 63, 850'
O 0.01085 0.00610 3.04850 2.28680 1.54630 0.86700 13.27710 5.70110 0.32390 32.90890 0.25080 'International Tables Volume C Table 6.1.1.4 (pp. 500-502)' 'Brennan, Cowan, Rev. Sci. Instrum., 1992, 63, 850'

loop_
_geom_angle_atom_site_label_1
_geom_angle_atom_site_label_2
_geom_angle_atom_site_label_3
_geom_angle
_geom_angle_site_symmetry_1
_geom_angle_site_symmetry_3
_geom_angle_publ_flag
N006 Cu01 O003 82.44(13) . . ?
N008 Cu01 O003 90.83(14) . . ?
N008 Cu01 N006 172.77(14) . . ?
N00D Cu01 O003 178.70(14) . . ?
N00D Cu01 N006 96.44(14) . . ?
N00D Cu01 N008 90.26(14) . . ?
C00G O003 Cu01 115.6(3) . . ?
C00F N006 Cu01 125.9(3) . . ?
C00L N006 Cu01 111.4(3) . . ?
C00L N006 C00F 122.4(4) . . ?
C00N N007 C00H 104.2(4) . . ?
C00K N008 Cu01 127.6(3) . . ?
C00R N008 Cu01 124.8(3) . . ?
C00R N008 C00K 105.9(4) . . ?
C00M N00B H00B 126.0(3) . . ?
C00R N00B H00B 126.0(3) . . ?
C00R N00B C00M 108.1(4) . . ?
C00I N00C H00C 126.5(3) . . ?
C00N N00C H00C 126.5(3) . . ?
C00N N00C C00I 107.0(4) . . ?
C00Q N00D Cu01 109.6(2) . . ?
C00T N00D Cu01 117.7(3) . . ?
C00T N00D C00Q 114.8(3) . . ?
C00O C00F N006 127.5(4) . . ?
C00U C00F N006 117.5(4) . . ?
C00U C00F C00O 115.0(4) . . ?
O003 C00G O002 125.6(4) . . ?
C00L C00G O002 117.0(4) . . ?
C00L C00G O003 117.4(3) . . ?
C00I C00H N007 110.3(4) . . ?
C00S C00H N007 120.8(4) . . ?
C00S C00H C00I 129.0(4) . . ?
C00H C00I N00C 106.3(4) . . ?
H00I C00I N00C 126.9(3) . . ?
H00I C00I C00H 126.9(3) . . ?
O005 C00J O004 125.9(4) . . ?
C00Q C00J O004 119.9(4) . . ?
C00Q C00J O005 114.1(3) . . ?
C00M C00K N008 109.1(4) . . ?
C00P C00K N008 121.9(4) . . ?
C00P C00K C00M 128.8(4) . . ?
C00G C00L N006 107.4(3) . . ?
H00L C00L N006 110.9(2) . . ?
H00L C00L C00G 110.9(2) . . ?
C00S C00L N006 109.8(3) . . ?
C00S C00L C00G 106.9(3) . . ?
C00S C00L H00L 110.9(2) . . ?
C00K C00M N00B 105.8(4) . . ?
H00M C00M N00B 127.1(3) . . ?
H00M C00M C00K 127.1(3) . . ?
N00C C00N N007 112.3(4) . . ?
H00N C00N N007 123.9(3) . . ?
H00N C00N N00C 123.9(3) . . ?
H00a C00O C00F 109.5 . . ?
H00d C00O C00F 109.5 . . ?
H00d C00O H00a 109.5 . . ?
H00e C00O C00F 109.5 . . ?
H00e C00O H00a 109.5 . . ?
H00e C00O H00d 109.5 . . ?
H00f C00P C00K 108.6(2) . . ?
H00g C00P C00K 108.6(2) . . ?
H00g C00P H00f 107.5 . . ?
C00Q C00P C00K 114.8(4) . . ?
C00Q C00P H00f 108.6(2) . . ?
C00Q C00P H00g 108.6(2) . . ?
C00J C00Q N00D 111.8(3) . . ?
C00P C00Q N00D 109.7(3) . . ?
C00P C00Q C00J 110.4(3) . . ?
H00Q C00Q N00D 108.3(2) . . ?
H00Q C00Q C00J 108.3(2) . . ?
H00Q C00Q C00P 108.3(2) . . ?
N00B C00R N008 111.1(4) . . ?
H00R C00R N008 124.5(3) . . ?
H00R C00R N00B 124.5(3) . . ?
C00L C00S C00H 113.3(3) . . ?
H00h C00S C00H 108.9(2) . . ?
H00h C00S C00L 108.9(2) . . ?
H00j C00S C00H 108.9(2) . . ?
H00j C00S C00L 108.9(2) . . ?
H00j C00S H00h 107.7 . . ?
C00U C00T N00D 111.1(3) . . ?
C00V C00T N00D 107.7(4) . . ?
C00V C00T C00U 106.2(4) . . ?
C00W C00T N00D 112.6(4) . . ?
C00W C00T C00U 108.8(4) . . ?
C00W C00T C00V 110.3(4) . . ?
C00T C00U C00F 116.1(3) . . ?
H00k C00U C00F 108.3(2) . . ?
H00k C00U C00T 108.3(2) . . ?
H00o C00U C00F 108.3(2) . . ?
H00o C00U C00T 108.3(2) . . ?
H00o C00U H00k 107.4 . . ?
H00p C00V C00T 109.5 . . ?
H00s C00V C00T 109.5 . . ?
H00s C00V H00p 109.5 . . ?
H00t C00V C00T 109.5 . . ?
H00t C00V H00p 109.5 . . ?
H00t C00V H00s 109.5 . . ?
H00u C00W C00T 109.5 . . ?
H00v C00W C00T 109.5 . . ?
H00v C00W H00u 109.5 . . ?
H00w C00W C00T 109.5 . . ?
H00w C00W H00u 109.5 . . ?
H00w C00W H00v 109.5 . . ?

loop_
_geom_bond_atom_site_label_1
_geom_bond_atom_site_label_2
_geom_bond_distance
_geom_bond_site_symmetry_2
_geom_bond_publ_flag
Cu01 O003 1.978(3) . ?
Cu01 N006 1.961(4) . ?
Cu01 N008 1.979(4) . ?
Cu01 N00D 2.025(3) . ?
O002 C00G 1.249(5) . ?
O003 C00G 1.250(5) . ?
O004 C00J 1.235(5) . ?
O005 C00J 1.267(5) . ?
N006 C00F 1.286(5) . ?
N006 C00L 1.463(5) . ?
N007 C00H 1.376(6) . ?
N007 C00N 1.328(7) . ?
N008 C00K 1.381(5) . ?
N008 C00R 1.317(6) . ?
N00B H00B 0.8800 . ?
N00B C00M 1.367(6) . ?
N00B C00R 1.335(6) . ?
N00C H00C 0.8800 . ?
N00C C00I 1.360(6) . ?
N00C C00N 1.344(7) . ?
N00D C00Q 1.499(5) . ?
N00D C00T 1.499(5) . ?
C00F C00O 1.494(6) . ?
C00F C00U 1.523(6) . ?
C00G C00L 1.535(6) . ?
C00H C00I 1.361(6) . ?
C00H C00S 1.493(6) . ?
C00I H00I 0.9500 . ?
C00J C00Q 1.535(5) . ?
C00K C00M 1.362(6) . ?
C00K C00P 1.503(6) . ?
C00L H00L 1.0000 . ?
C00L C00S 1.557(6) . ?
C00M H00M 0.9500 . ?
C00N H00N 0.9500 . ?
C00O H00a 0.9800 . ?
C00O H00d 0.9800 . ?
C00O H00e 0.9800 . ?
C00P H00f 0.9900 . ?
C00P H00g 0.9900 . ?
C00P C00Q 1.528(6) . ?
C00Q H00Q 1.0000 . ?
C00R H00R 0.9500 . ?
C00S H00h 0.9900 . ?
C00S H00j 0.9900 . ?
C00T C00U 1.535(6) . ?
C00T C00V 1.549(6) . ?
C00T C00W 1.513(6) . ?
C00U H00k 0.9900 . ?
C00U H00o 0.9900 . ?
C00V H00p 0.9800 . ?
C00V H00s 0.9800 . ?
C00V H00t 0.9800 . ?
C00W H00u 0.9800 . ?
C00W H00v 0.9800 . ?
C00W H00w 0.9800 . ?

loop_
_geom_torsion_atom_site_label_1
_geom_torsion_atom_site_label_2
_geom_torsion_atom_site_label_3
_geom_torsion_atom_site_label_4
_geom_torsion
_geom_torsion_site_symmetry_1
_geom_torsion_site_symmetry_2
_geom_torsion_site_symmetry_3
_geom_torsion_site_symmetry_4
_geom_torsion_publ_flag
Cu01 O003 C00G O002 179.5(3) . . . . ?
Cu01 O003 C00G C00L -2.5(3) . . . . ?
Cu01 N006 C00F C00O 174.7(3) . . . . ?
Cu01 N006 C00F C00U -1.7(4) . . . . ?
Cu01 N006 C00L C00G -25.5(3) . . . . ?
Cu01 N006 C00L C00S 90.4(3) . . . . ?
Cu01 N008 C00K C00M 166.9(4) . . . . ?
Cu01 N008 C00K C00P -18.1(4) . . . . ?
Cu01 N008 C00R N00B -166.5(4) . . . . ?
Cu01 N00D C00Q C00J -45.9(3) . . . . ?
Cu01 N00D C00Q C00P 76.9(3) . . . . ?
Cu01 N00D C00T C00U -33.0(3) . . . . ?
Cu01 N00D C00T C00V -148.9(3) . . . . ?
Cu01 N00D C00T C00W 89.3(3) . . . . ?
O002 C00G C00L N006 -163.2(4) . . . . ?
O002 C00G C00L C00S 79.1(4) . . . . ?
O003 C00G C00L N006 18.6(4) . . . . ?
O003 C00G C00L C00S -99.2(4) . . . . ?
O004 C00J C00Q N00D 22.8(4) . . . . ?
O004 C00J C00Q C00P -99.7(4) . . . . ?
O005 C00J C00Q N00D -160.8(3) . . . . ?
O005 C00J C00Q C00P 76.7(4) . . . . ?
N006 C00F C00U C00T -52.4(4) . . . . ?
N006 C00L C00S C00H 77.0(4) . . . . ?
N007 C00H C00I N00C 0.4(4) . . . . ?
N007 C00H C00S C00L 72.1(4) . . . . ?
N007 C00N N00C C00I 0.4(5) . . . . ?
N008 C00K C00M N00B -1.5(4) . . . . ?
N008 C00K C00P C00Q 32.1(4) . . . . ?
N008 C00R N00B C00M -0.9(5) . . . . ?
N00B C00M C00K C00P -176.1(3) . . . . ?
N00C C00I C00H C00S 178.9(3) . . . . ?
N00D C00Q C00P C00K -64.3(4) . . . . ?
N00D C00T C00U C00F 70.3(4) . . . . ?
C00F C00U C00T C00V -172.9(4) . . . . ?
C00F C00U C00T C00W -54.2(4) . . . . ?
C00G C00L C00S C00H -166.8(3) . . . . ?
C00J C00Q C00P C00K 59.4(4) . . . . ?

loop_
_twin_individual_id
_twin_individual_mass_fraction_refined
1 0.978(4)
2 0.022(4)

loop_
_smtbx_masks_void_nr
_smtbx_masks_void_average_x
_smtbx_masks_void_average_y
_smtbx_masks_void_average_z
_smtbx_masks_void_volume
_smtbx_masks_void_count_electrons
_smtbx_masks_void_content
1 0.000 0.000 -0.332 505.7 193.5 '18 WATER'
